data_9015944
loop_
_publ_author_name
'Anspach, H.'

_publ_section_title
;
 Die Struktur des Mn-Leonit
 _cod_database_code 1011041
;
_journal_name_full 'Zeitschrift fur Kristallographie'
_journal_page_first 39
_journal_page_last 77
_journal_volume 101
_journal_year 1939
_chemical_formula_sum 'K2 Mn O12 S2'
_chemical_name_mineral Leonite
_space_group_IT_number 12
_symmetry_space_group_name_Hall '-C 2y'
_symmetry_space_group_name_H-M 'C 1 2/m 1'
_cell_angle_alpha 90
_cell_angle_beta 85
_cell_angle_gamma 90
_cell_length_a 11.986
_cell_length_b 9.57
_cell_length_c 9.95
_cell_formula_units_Z 4
_cell_volume 1136.982
_database_code_amcsd 0017943
_exptl_crystal_density_diffrn 2.274
_cod_duplicate_entry 1011041
_cod_original_formula_sum 'Mn K2 S2 O12'
_cod_database_code 9015944

loop_
_space_group_symop_operation_xyz
x,y,z
1/2+x,1/2+y,z
x,-y,z
1/2+x,1/2-y,z
-x,y,-z
1/2-x,1/2+y,-z
-x,-y,-z
1/2-x,1/2-y,-z

loop_
_atom_site_label
_atom_site_fract_x
_atom_site_fract_y
_atom_site_fract_z
Mn1 0.00000 0.00000 0.00000
Mn2 0.00000 0.50000 0.50000
K1 0.30600 0.00000 0.07500
K2 0.18000 0.00000 0.60000
S1 0.16600 0.25000 0.25000
O1 0.16600 0.34000 0.12500
O2 0.16600 0.34000 0.37500
O3 0.06300 0.16000 0.27000
O4 0.28400 0.16000 0.25000
O5 0.10400 0.20000 -0.02800
O6 0.41500 0.20000 0.44500

loop_
_cod_related_entry_id
_cod_related_entry_database
_cod_related_entry_code
1 AMCSD 0017943
